data_4100249
_journal_name_full 'Journal of the American Chemical Society'
_journal_year 2005
_chemical_absolute_configuration syn
_chemical_formula_moiety '2(C9 H14 N4 O3), 2(C2 H6 O), H2 O'
_chemical_formula_sum 'C22 H42 N8 O9'
_chemical_formula_weight 562.64
_space_group_IT_number 18
_space_group_name_Hall 'P 2 2ab'
_space_group_name_H-M_alt 'P 21 21 2'
_symmetry_cell_setting orthorhombic
_symmetry_space_group_name_Hall 'P 2 2ab'
_symmetry_space_group_name_H-M 'P 21 21 2'
_cell_angle_alpha 90.00
_cell_angle_beta 90.00
_cell_angle_gamma 90.00
_cell_formula_units_Z 2
_cell_length_a 9.283(2)
_cell_length_b 18.035(4)
_cell_length_c 8.549(2)
_cell_measurement_temperature 193(2)
_cell_volume 1431.2(6)
_diffrn_ambient_temperature 193(2)
_exptl_crystal_density_diffrn 1.306
_cod_depositor_comments
;
The following automatic conversions were performed:
'_symmetry_cell_setting' value 'Orthorhombic' changed to 'orthorhombic'
according to '/home/saulius/struct/CIF-dictionaries/cif_core.dic'
dictionary named 'cif_core.dic' version 2.4.1 from 2010-06-29.

Automatic conversion script
Id: cif_fix_enum 1527 2010-12-29 10:47:43Z saulius 
;
_cod_original_sg_symbol_Hall 'P 2 2ab '
_cod_database_code 4100249

loop_
_symmetry_equiv_pos_as_xyz
'x, y, z'
'-x, -y, z'
'-x+1/2, y+1/2, -z'
'x+1/2, -y+1/2, -z'

loop_
_atom_site_label
_atom_site_type_symbol
_atom_site_fract_x
_atom_site_fract_y
_atom_site_fract_z
_atom_site_U_iso_or_equiv
_atom_site_adp_type
_atom_site_occupancy
_atom_site_symmetry_multiplicity
_atom_site_calc_flag
_atom_site_refinement_flags
_atom_site_disorder_assembly
_atom_site_disorder_group
C1 C 0.1281(3) 0.18638(14) 1.0169(3) 0.0503(6) Uani 1 1 d . . .
H1 H 0.080(3) 0.2219(15) 1.068(3) 0.060 Uiso 1 1 d . . .
C2 C 0.1828(2) 0.07790(11) 0.9244(3) 0.0432(5) Uani 1 1 d . . .
H2 H 0.177(3) 0.0266(13) 0.904(3) 0.052 Uiso 1 1 d . . .
C3 C 0.2766(2) 0.12911(9) 0.8656(2) 0.0324(4) Uani 1 1 d . . .
C4 C 0.40304(19) 0.11758(10) 0.7622(2) 0.0309(4) Uani 1 1 d . . .
H4A H 0.477(2) 0.1550(12) 0.776(3) 0.037 Uiso 1 1 d . . .
H4B H 0.448(2) 0.0699(12) 0.778(3) 0.037 Uiso 1 1 d . . .
C5 C 0.37256(17) 0.11811(8) 0.5858(2) 0.0239(3) Uani 1 1 d . . .
H5 H 0.461(2) 0.1079(11) 0.539(3) 0.029 Uiso 1 1 d . . .
C6 C 0.39495(16) 0.25048(8) 0.5254(2) 0.0233(3) Uani 1 1 d . . .
C7 C 0.32390(17) 0.31761(8) 0.4494(2) 0.0238(3) Uani 1 1 d . . .
H7 H 0.222(2) 0.3141(11) 0.458(2) 0.029 Uiso 1 1 d . . .
C8 C 0.3676(3) 0.32441(12) 0.2796(3) 0.0422(5) Uani 1 1 d . . .
H8A H 0.323(3) 0.3728(14) 0.233(3) 0.063 Uiso 1 1 d . . .
H8B H 0.329(3) 0.2821(14) 0.220(3) 0.063 Uiso 1 1 d . . .
H8C H 0.479(3) 0.3285(15) 0.274(3) 0.063 Uiso 1 1 d . . .
C9 C 0.26948(17) 0.05545(8) 0.5362(2) 0.0253(3) Uani 1 1 d . . .
N1 N 0.2397(2) 0.19818(9) 0.9245(2) 0.0414(4) Uani 1 1 d . . .
N2 N 0.0898(2) 0.11485(12) 1.0188(2) 0.0500(5) Uani 1 1 d . . .
H2A H 0.028(4) 0.0995(16) 1.073(4) 0.075 Uiso 1 1 d . . .
N3 N 0.31549(15) 0.18898(7) 0.53074(18) 0.0238(3) Uani 1 1 d . . .
H3 H 0.231(3) 0.1896(12) 0.490(3) 0.036 Uiso 1 1 d . . .
N4 N 0.37124(15) 0.38480(7) 0.53572(19) 0.0230(3) Uani 1 1 d . . .
H4C H 0.355(2) 0.3778(11) 0.636(3) 0.035 Uiso 1 1 d . . .
H4D H 0.325(2) 0.4258(12) 0.500(2) 0.035 Uiso 1 1 d . . .
H4E H 0.468(3) 0.3901(12) 0.525(3) 0.035 Uiso 1 1 d . . .
O1 O 0.52010(12) 0.25489(6) 0.57394(17) 0.0333(3) Uani 1 1 d . . .
O2 O 0.16426(12) 0.07211(6) 0.45127(16) 0.0306(3) Uani 1 1 d . . .
O3 O 0.30066(14) -0.00825(6) 0.58347(18) 0.0403(3) Uani 1 1 d . . .
O4 O 0.0000 0.0000 0.2298(2) 0.0300(4) Uani 1 2 d S . .
H4F H 0.061(2) 0.0230(12) 0.298(3) 0.045 Uiso 1 1 d . . .
O5 O 0.7936(5) 0.1533(4) 0.1554(10) 0.0369(10) Uani 0.706(5) 1 d PDU A 1
H5A H 0.779(4) 0.1999(17) 0.133(6) 0.055 Uiso 0.706(5) 1 d PD A 1
C10 C 0.6741(3) 0.1126(2) 0.0992(4) 0.0450(8) Uani 0.706(5) 1 d PDU A 1
H10A H 0.7004 0.0595 0.0941 0.054 Uiso 0.706(5) 1 calc PR A 1
H10B H 0.6516 0.1293 -0.0084 0.054 Uiso 0.706(5) 1 calc PR A 1
C11 C 0.5439(4) 0.1209(3) 0.1976(5) 0.0674(11) Uani 0.706(5) 1 d PDU A 1
H11A H 0.5629 0.1007 0.3020 0.101 Uiso 0.706(5) 1 calc PR A 1
H11B H 0.4636 0.0940 0.1496 0.101 Uiso 0.706(5) 1 calc PR A 1
H11C H 0.5191 0.1736 0.2063 0.101 Uiso 0.706(5) 1 calc PR A 1
O6 O 0.7615(12) 0.1578(11) 0.170(3) 0.043(3) Uani 0.294(5) 1 d PDU A 2
H6 H 0.779(4) 0.198(2) 0.119(11) 0.064 Uiso 0.294(5) 1 d PD A 2
C12 C 0.6119(10) 0.1437(4) 0.1587(13) 0.0520(18) Uani 0.294(5) 1 d PDU A 2
H12A H 0.5766 0.1604 0.0552 0.062 Uiso 0.294(5) 1 calc PR A 2
H12B H 0.5601 0.1722 0.2402 0.062 Uiso 0.294(5) 1 calc PR A 2
C13 C 0.5811(9) 0.0635(4) 0.1782(11) 0.055(2) Uani 0.294(5) 1 d PDU A 2
H13A H 0.6308 0.0353 0.0963 0.082 Uiso 0.294(5) 1 calc PR A 2
H13B H 0.4771 0.0550 0.1703 0.082 Uiso 0.294(5) 1 calc PR A 2
H13C H 0.6152 0.0471 0.2811 0.082 Uiso 0.294(5) 1 calc PR A 2

loop_
_atom_site_aniso_label
_atom_site_aniso_U_11
_atom_site_aniso_U_22
_atom_site_aniso_U_33
_atom_site_aniso_U_23
_atom_site_aniso_U_13
_atom_site_aniso_U_12
C1 0.0613(15) 0.0540(12) 0.0355(11) -0.0071(10) 0.0111(11) -0.0156(11)
C2 0.0524(12) 0.0354(10) 0.0417(11) 0.0145(9) -0.0103(11) -0.0143(9)
C3 0.0391(9) 0.0276(8) 0.0304(8) 0.0071(7) -0.0113(8) -0.0070(7)
C4 0.0307(9) 0.0205(7) 0.0415(10) 0.0032(7) -0.0143(8) -0.0021(7)
C5 0.0202(7) 0.0134(6) 0.0379(9) 0.0007(6) -0.0030(7) -0.0005(5)
C6 0.0207(6) 0.0159(6) 0.0332(9) -0.0007(6) 0.0036(7) 0.0019(5)
C7 0.0203(7) 0.0151(6) 0.0361(9) 0.0000(6) -0.0045(7) -0.0006(5)
C8 0.0614(14) 0.0330(9) 0.0322(10) -0.0019(8) -0.0056(10) 0.0013(9)
C9 0.0217(7) 0.0164(6) 0.0379(9) -0.0038(6) -0.0006(7) -0.0024(5)
N1 0.0521(10) 0.0344(8) 0.0377(9) -0.0030(7) 0.0063(9) -0.0104(7)
N2 0.0570(12) 0.0619(12) 0.0312(9) 0.0123(9) 0.0028(8) -0.0231(10)
N3 0.0201(6) 0.0160(5) 0.0354(8) 0.0016(5) -0.0036(6) -0.0012(5)
N4 0.0232(7) 0.0141(5) 0.0318(7) -0.0009(6) 0.0008(6) 0.0008(5)
O1 0.0182(5) 0.0205(5) 0.0611(8) 0.0048(6) -0.0043(6) -0.0013(4)
O2 0.0245(6) 0.0234(5) 0.0441(7) -0.0040(5) -0.0095(6) 0.0001(4)
O3 0.0395(7) 0.0159(5) 0.0657(9) 0.0035(6) -0.0187(7) -0.0039(5)
O4 0.0391(10) 0.0266(8) 0.0243(8) 0.000 0.000 -0.0077(7)
O5 0.0396(18) 0.0339(15) 0.0372(18) 0.0055(13) -0.0040(18) 0.0004(16)
C10 0.0437(16) 0.0553(17) 0.0360(15) -0.0108(13) -0.0018(13) -0.0027(14)
C11 0.047(2) 0.092(3) 0.063(2) -0.006(2) 0.0057(17) -0.009(2)
O6 0.046(4) 0.033(4) 0.049(5) 0.006(3) -0.005(5) -0.002(4)
C12 0.048(4) 0.052(3) 0.056(4) 0.006(3) -0.011(3) -0.007(3)
C13 0.052(4) 0.052(4) 0.061(4) -0.006(4) -0.003(4) -0.014(3)

loop_
_geom_bond_atom_site_label_1
_geom_bond_atom_site_label_2
_geom_bond_distance
_geom_bond_site_symmetry_2
_geom_bond_publ_flag
C1 N1 1.319(3) . ?
C1 N2 1.338(3) . ?
C1 H1 0.89(3) . ?
C2 N2 1.357(3) . ?
C2 C3 1.365(3) . ?
C2 H2 0.94(2) . ?
C3 N1 1.387(2) . ?
C3 C4 1.484(3) . ?
C4 C5 1.534(3) . ?
C4 H4A 0.97(2) . ?
C4 H4B 0.96(2) . ?
C5 N3 1.4616(19) . ?
C5 C9 1.540(2) . ?
C5 H5 0.93(2) . ?
C6 O1 1.236(2) . ?
C6 N3 1.333(2) . ?
C6 C7 1.524(2) . ?
C7 N4 1.486(2) . ?
C7 C8 1.512(3) . ?
C7 H7 0.95(2) . ?
C8 H8A 1.05(3) . ?
C8 H8B 0.99(3) . ?
C8 H8C 1.04(3) . ?
C9 O3 1.2517(19) . ?
C9 O2 1.254(2) . ?
N2 H2A 0.79(4) . ?
N3 H3 0.86(3) . ?
N4 H4C 0.88(2) . ?
N4 H4D 0.91(2) . ?
N4 H4E 0.91(2) . ?
O4 H4F 0.91(2) . ?
O5 C10 1.415(5) . ?
O5 H5A 0.87(3) . ?
O5 H6 0.88(4) . ?
C10 C11 1.480(5) . ?
C10 H10A 0.9900 . ?
C10 H10B 0.9900 . ?
C11 H11A 0.9800 . ?
C11 H11B 0.9800 . ?
C11 H11C 0.9800 . ?
O6 C12 1.416(9) . ?
O6 H5A 0.84(4) . ?
O6 H6 0.87(3) . ?
C12 C13 1.484(8) . ?
C12 H12A 0.9900 . ?
C12 H12B 0.9900 . ?
C13 H13A 0.9800 . ?
C13 H13B 0.9800 . ?
C13 H13C 0.9800 . ?
